data_4312011
loop_
_publ_author_name
'Xiaodong Liu'
'Natesan Thirupathi'
'Ilia A. Guzei'
'John G. Verkade'

_publ_section_title
;
 An Investigation of Staudinger Reactions Involving
 cis-1,3,5-Triazidocyclohexane and Tri(alkylamino)phosphines
;
_journal_name_full 'Inorganic Chemistry'
_journal_page_first 7431
_journal_page_last 7440
_journal_paper_doi 10.1021/ic0492845
_journal_volume 43
_journal_year 2004
_chemical_formula_sum 'C9 H23 Br N5 P'
_chemical_formula_weight 312.20
_chemical_name_systematic
;
  ?
;
_space_group_IT_number 19
_symmetry_cell_setting orthorhombic
_symmetry_space_group_name_Hall 'P 2ac 2ab'
_symmetry_space_group_name_H-M 'P 21 21 21'
_atom_sites_solution_hydrogens geom
_atom_sites_solution_primary direct
_atom_sites_solution_secondary difmap
_audit_creation_method SHELXL-97
_cell_angle_alpha 90.00
_cell_angle_beta 90.00
_cell_angle_gamma 90.00
_cell_formula_units_Z 4
_cell_length_a 8.0902(4)
_cell_length_b 12.3661(7)
_cell_length_c 13.6035(7)
_cell_measurement_temperature 173(2)
_cell_volume 1360.95(12)
_computing_cell_refinement 'Bruker SMART'
_computing_data_collection 'Bruker SMART'
_computing_data_reduction 'Bruker SHELXTL'
_computing_molecular_graphics 'Bruker SHELXTL'
_computing_publication_material 'Bruker SHELXTL'
_computing_structure_refinement 'SHELXL-97 (Sheldrick, 1997)'
_computing_structure_solution 'SHELXS-97 (Sheldrick, 1990)'
_diffrn_ambient_temperature 173(2)
_diffrn_measured_fraction_theta_full 0.973
_diffrn_measured_fraction_theta_max 0.973
_diffrn_measurement_device_type 'CCD area detector'
_diffrn_measurement_method 'phi and omega scans'
_diffrn_radiation_monochromator graphite
_diffrn_radiation_source 'fine-focus sealed tube'
_diffrn_radiation_type MoK\a
_diffrn_radiation_wavelength 0.71073
_diffrn_reflns_av_R_equivalents 0.0346
_diffrn_reflns_av_sigmaI/netI 0.0269
_diffrn_reflns_limit_h_max 10
_diffrn_reflns_limit_h_min -10
_diffrn_reflns_limit_k_max 16
_diffrn_reflns_limit_k_min -15
_diffrn_reflns_limit_l_max 17
_diffrn_reflns_limit_l_min -17
_diffrn_reflns_number 11748
_diffrn_reflns_theta_full 28.25
_diffrn_reflns_theta_max 28.25
_diffrn_reflns_theta_min 2.23
_exptl_absorpt_coefficient_mu 3.123
_exptl_absorpt_correction_T_max 0.7453
_exptl_absorpt_correction_T_min 0.4543
_exptl_absorpt_correction_type none
_exptl_crystal_density_diffrn 1.524
_exptl_crystal_density_method 'not measured'
_exptl_crystal_F_000 648
_exptl_crystal_size_max 0.30
_exptl_crystal_size_mid 0.30
_exptl_crystal_size_min 0.10
_refine_diff_density_max 0.309
_refine_diff_density_min -0.589
_refine_diff_density_rms 0.071
_refine_ls_abs_structure_details 'Flack H D (1983), Acta Cryst. A39, 876-881'
_refine_ls_abs_structure_Flack 0.006(8)
_refine_ls_extinction_method none
_refine_ls_goodness_of_fit_ref 1.064
_refine_ls_hydrogen_treatment mixed
_refine_ls_matrix_type full
_refine_ls_number_parameters 154
_refine_ls_number_reflns 3199
_refine_ls_number_restraints 1
_refine_ls_restrained_S_all 1.064
_refine_ls_R_factor_all 0.0253
_refine_ls_R_factor_gt 0.0240
_refine_ls_shift/su_max 0.001
_refine_ls_shift/su_mean 0.000
_refine_ls_structure_factor_coef Fsqd
_refine_ls_weighting_details 'calc w=1/[\s^2^(Fo^2^)+(0.0410P)^2^+0.0167P] where P=(Fo^2^+2Fc^2^)/3'
_refine_ls_weighting_scheme calc
_refine_ls_wR_factor_gt 0.0629
_refine_ls_wR_factor_ref 0.0634
_reflns_number_gt 3050
_reflns_number_total 3199
_reflns_threshold_expression >2sigma(I)
_cod_data_source_file ic0492845si20040601_013845_3.cif
_cod_data_source_block '[6bH]Br'
_cod_depositor_comments
;
The following automatic conversions were performed:
'_symmetry_cell_setting' value 'Orthorhombic' changed to 'orthorhombic'
according to '/home/saulius/struct/CIF-dictionaries/cif_core.dic'
dictionary named 'cif_core.dic' version 2.4.1 from 2010-06-29.

Automatic conversion script
Id: cif_fix_enum 1527 2010-12-29 10:47:43Z saulius 
;
_cod_database_code 4312011

loop_
_symmetry_equiv_pos_as_xyz
'x, y, z'
'-x+1/2, -y, z+1/2'
'-x, y+1/2, -z+1/2'
'x+1/2, -y+1/2, -z'

loop_
_atom_site_label
_atom_site_type_symbol
_atom_site_fract_x
_atom_site_fract_y
_atom_site_fract_z
_atom_site_U_iso_or_equiv
_atom_site_adp_type
_atom_site_occupancy
_atom_site_symmetry_multiplicity
_atom_site_calc_flag
_atom_site_refinement_flags
_atom_site_disorder_assembly
_atom_site_disorder_group
Br Br 0.98625(2) 0.214409(15) 0.258956(14) 0.02674(7) Uani 1 1 d . . .
P P 0.99431(6) 0.49023(4) 0.51327(3) 0.01604(10) Uani 1 1 d . . .
N1 N 1.0037(3) 0.48097(14) 0.39420(12) 0.0257(4) Uani 1 1 d D . .
H1N H 0.991(3) 0.4244(15) 0.3611(17) 0.031 Uiso 1 1 d D . .
H2N H 0.999(3) 0.5350(14) 0.3571(17) 0.031 Uiso 1 1 d D . .
N2 N 0.8370(2) 0.56491(15) 0.54586(14) 0.0213(4) Uani 1 1 d . . .
N3 N 1.1669(2) 0.54732(13) 0.54758(13) 0.0186(4) Uani 1 1 d . . .
N4 N 0.9701(2) 0.36594(12) 0.54995(11) 0.0195(3) Uani 1 1 d . . .
N5 N 0.9910(2) 0.49268(14) 0.72345(12) 0.0232(3) Uani 1 1 d . . .
C1 C 0.8079(3) 0.66956(18) 0.50042(19) 0.0363(6) Uani 1 1 d . . .
H1A H 0.6942 0.6727 0.4756 0.054 Uiso 1 1 calc R . .
H1B H 0.8853 0.6797 0.4458 0.054 Uiso 1 1 calc R . .
H1C H 0.8245 0.7268 0.5492 0.054 Uiso 1 1 calc R . .
C2 C 0.7396(3) 0.53999(17) 0.63537(17) 0.0248(5) Uani 1 1 d . . .
H2A H 0.6995 0.4645 0.6316 0.030 Uiso 1 1 calc R . .
H2B H 0.6418 0.5881 0.6379 0.030 Uiso 1 1 calc R . .
C3 C 0.8399(3) 0.55431(18) 0.72895(17) 0.0253(5) Uani 1 1 d . . .
H3A H 0.8663 0.6318 0.7383 0.030 Uiso 1 1 calc R . .
H3B H 0.7741 0.5299 0.7861 0.030 Uiso 1 1 calc R . .
C4 C 1.3265(3) 0.50863(19) 0.51025(18) 0.0287(5) Uani 1 1 d . . .
H4A H 1.3961 0.5706 0.4930 0.043 Uiso 1 1 calc R . .
H4B H 1.3084 0.4639 0.4518 0.043 Uiso 1 1 calc R . .
H4C H 1.3816 0.4656 0.5611 0.043 Uiso 1 1 calc R . .
C5 C 1.1770(3) 0.61334(16) 0.63707(15) 0.0230(4) Uani 1 1 d . . .
H5A H 1.0937 0.6718 0.6335 0.028 Uiso 1 1 calc R . .
H5B H 1.2876 0.6474 0.6406 0.028 Uiso 1 1 calc R . .
C6 C 1.1479(3) 0.54717(18) 0.72969(17) 0.0237(4) Uani 1 1 d . . .
H6A H 1.2375 0.4933 0.7375 0.028 Uiso 1 1 calc R . .
H6B H 1.1491 0.5953 0.7878 0.028 Uiso 1 1 calc R . .
C7 C 0.8256(3) 0.30315(18) 0.51639(17) 0.0309(5) Uani 1 1 d . . .
H7A H 0.8633 0.2374 0.4830 0.046 Uiso 1 1 calc R . .
H7B H 0.7602 0.3470 0.4707 0.046 Uiso 1 1 calc R . .
H7C H 0.7574 0.2834 0.5732 0.046 Uiso 1 1 calc R . .
C8 C 1.0534(3) 0.32552(16) 0.63882(15) 0.0234(4) Uani 1 1 d . . .
H8A H 1.1730 0.3418 0.6345 0.028 Uiso 1 1 calc R . .
H8B H 1.0406 0.2460 0.6423 0.028 Uiso 1 1 calc R . .
C9 C 0.9835(3) 0.37607(16) 0.73217(13) 0.0243(4) Uani 1 1 d . . .
H9A H 0.8675 0.3528 0.7416 0.029 Uiso 1 1 calc R . .
H9B H 1.0486 0.3521 0.7898 0.029 Uiso 1 1 calc R . .

loop_
_atom_site_aniso_label
_atom_site_aniso_U_11
_atom_site_aniso_U_22
_atom_site_aniso_U_33
_atom_site_aniso_U_23
_atom_site_aniso_U_13
_atom_site_aniso_U_12
Br 0.02765(10) 0.02464(11) 0.02792(11) -0.00042(7) 0.00521(9) 0.00080(8)
P 0.0177(2) 0.0149(2) 0.0155(2) 0.00007(15) -0.0023(2) -0.0004(2)
N1 0.0367(10) 0.0249(8) 0.0154(7) 0.0015(6) -0.0036(9) -0.0033(10)
N2 0.0217(7) 0.0193(8) 0.0231(10) 0.0034(8) -0.0003(7) 0.0034(7)
N3 0.0180(7) 0.0199(9) 0.0180(9) 0.0001(7) 0.0009(7) -0.0020(6)
N4 0.0236(8) 0.0145(7) 0.0205(8) -0.0004(6) -0.0034(7) -0.0022(6)
N5 0.0231(8) 0.0188(8) 0.0275(8) 0.0005(6) 0.0003(8) 0.0010(7)
C1 0.0388(13) 0.0283(12) 0.0416(14) 0.0120(11) 0.0036(11) 0.0137(10)
C2 0.0195(9) 0.0268(11) 0.0283(11) -0.0001(8) 0.0041(9) 0.0027(8)
C3 0.0255(9) 0.0272(11) 0.0230(11) -0.0029(10) 0.0066(9) 0.0043(8)
C4 0.0202(9) 0.0339(12) 0.0322(13) -0.0024(10) 0.0030(9) -0.0004(9)
C5 0.0284(10) 0.0199(10) 0.0206(10) -0.0030(8) -0.0029(8) -0.0066(8)
C6 0.0250(9) 0.0267(11) 0.0195(11) -0.0025(9) -0.0034(9) -0.0028(8)
C7 0.0359(11) 0.0235(11) 0.0332(12) -0.0058(9) -0.0034(10) -0.0109(9)
C8 0.0302(10) 0.0170(9) 0.0230(10) 0.0036(8) -0.0010(8) 0.0039(8)
C9 0.0309(9) 0.0218(9) 0.0201(9) 0.0053(7) 0.0029(9) -0.0002(8)

loop_
_atom_type_symbol
_atom_type_description
_atom_type_scat_dispersion_real
_atom_type_scat_dispersion_imag
_atom_type_scat_source
Br Br -0.2901 2.4595 'International Tables Vol C Tables 4.2.6.8 and 6.1.1.4'
P P 0.1023 0.0942 'International Tables Vol C Tables 4.2.6.8 and 6.1.1.4'
N N 0.0061 0.0033 'International Tables Vol C Tables 4.2.6.8 and 6.1.1.4'
C C 0.0033 0.0016 'International Tables Vol C Tables 4.2.6.8 and 6.1.1.4'
H H 0.0000 0.0000 'International Tables Vol C Tables 4.2.6.8 and 6.1.1.4'

loop_
_geom_angle_atom_site_label_1
_geom_angle_atom_site_label_2
_geom_angle_atom_site_label_3
_geom_angle
_geom_angle_site_symmetry_1
_geom_angle_site_symmetry_3
_geom_angle_publ_flag
N1 P N4 104.15(8) . . ?
N1 P N3 105.98(10) . . ?
N4 P N3 115.05(9) . . ?
N1 P N2 110.28(10) . . ?
N4 P N2 110.92(9) . . ?
N3 P N2 110.13(9) . . ?
C1 N2 C2 116.63(18) . . ?
C1 N2 P 120.95(16) . . ?
C2 N2 P 121.29(15) . . ?
C4 N3 C5 114.77(17) . . ?
C4 N3 P 120.84(14) . . ?
C5 N3 P 121.69(13) . . ?
C8 N4 C7 115.98(16) . . ?
C8 N4 P 121.17(13) . . ?
C7 N4 P 119.81(14) . . ?
C6 N5 C3 119.80(17) . . ?
C6 N5 C9 119.88(18) . . ?
C3 N5 C9 119.10(17) . . ?
N2 C2 C3 112.30(17) . . ?
N5 C3 C2 110.35(17) . . ?
N3 C5 C6 112.29(16) . . ?
N5 C6 C5 109.84(18) . . ?
N4 C8 C9 112.05(16) . . ?
N5 C9 C8 108.94(15) . . ?

loop_
_geom_bond_atom_site_label_1
_geom_bond_atom_site_label_2
_geom_bond_distance
_geom_bond_site_symmetry_2
_geom_bond_publ_flag
P N1 1.6257(17) . ?
P N4 1.6277(16) . ?
P N3 1.6326(17) . ?
P N2 1.6338(18) . ?
N2 C1 1.453(3) . ?
N2 C2 1.483(3) . ?
N3 C4 1.468(3) . ?
N3 C5 1.468(3) . ?
N4 C8 1.471(2) . ?
N4 C7 1.476(3) . ?
N5 C6 1.440(3) . ?
N5 C3 1.442(3) . ?
N5 C9 1.448(2) . ?
C2 C3 1.520(3) . ?
C5 C6 1.521(3) . ?
C8 C9 1.524(3) . ?

loop_
_geom_hbond_atom_site_label_D
_geom_hbond_atom_site_label_H
_geom_hbond_atom_site_label_A
_geom_hbond_distance_DH
_geom_hbond_distance_HA
_geom_hbond_distance_DA
_geom_hbond_angle_DHA
_geom_hbond_site_symmetry_A
N1 H1N Br 0.838(16) 2.946(17) 3.7776(17) 172(2) .
N1 H2N Br 0.838(16) 2.726(17) 3.5610(17) 174(2) 3_755

loop_
_cod_related_entry_id
_cod_related_entry_database
_cod_related_entry_code
1 ChemSpider 30660901
